data_7104601
loop_
_publ_author_name
'Kitson, Philip J'
'Parenty, Alexis D C'
'Richmond, Craig J'
'Long, De-Liang'
'Cronin, Leroy'

_publ_section_title
;
 A new C-C bond forming annulation reaction leading to pH switchable
 heterocycles.
;
_journal_issue 27
_journal_name_full 'Chemical communications (Cambridge, England)'
_journal_page_first 4067
_journal_page_last 4069
_journal_paper_doi 10.1039/b905383b
_journal_volume 34
_journal_year 2009
_chemical_formula_sum 'C18 H13 N3'
_chemical_formula_weight 271.31
_chemical_name_systematic
;
?
;
_space_group_IT_number 14
_symmetry_cell_setting monoclinic
_symmetry_space_group_name_Hall '-P 2ybc'
_symmetry_space_group_name_H-M 'P 1 21/c 1'
_atom_sites_solution_hydrogens geom
_atom_sites_solution_primary direct
_atom_sites_solution_secondary difmap
_audit_creation_method SHELXL-97
_cell_angle_alpha 90.00
_cell_angle_beta 99.737(4)
_cell_angle_gamma 90.00
_cell_formula_units_Z 4
_cell_length_a 17.8112(8)
_cell_length_b 6.4552(3)
_cell_length_c 11.8419(5)
_cell_measurement_reflns_used 1541
_cell_measurement_temperature 150(2)
_cell_measurement_theta_max 15.00
_cell_measurement_theta_min 3.12
_cell_volume 1341.91(10)
_computing_cell_refinement
;
CrysAlis RED, Oxford Diffraction Ltd.,
Version 1.171.32.15 (release 10-01-2008 CrysAlis171 .NET)
(compiled Jan 10 2008,16:37:18)
;
_computing_data_collection
;
CrysAlis CCD, Oxford Diffraction Ltd.,
Version 1.171.32.15 (release 10-01-2008 CrysAlis171 .NET)
(compiled Jan 10 2008,16:37:18)
;
_computing_data_reduction
;
CrysAlis RED, Oxford Diffraction Ltd.,
Version 1.171.32.15 (release 10-01-2008 CrysAlis171 .NET)
(compiled Jan 10 2008,16:37:18)
;
_computing_structure_refinement 'SHELXL-97 (Sheldrick, 1997)'
_computing_structure_solution 'SHELXS-97 (Sheldrick, 1997)'
_diffrn_ambient_temperature 150(2)
_diffrn_measured_fraction_theta_full 0.999
_diffrn_measured_fraction_theta_max 0.999
_diffrn_measurement_device_type 'Oxford Gemini CCD'
_diffrn_measurement_method '\w scans'
_diffrn_radiation_monochromator graphite
_diffrn_radiation_source 'fine-focus sealed tube'
_diffrn_radiation_type MoK\a
_diffrn_radiation_wavelength 0.71073
_diffrn_reflns_av_R_equivalents 0.0614
_diffrn_reflns_av_sigmaI/netI 0.0948
_diffrn_reflns_limit_h_max 20
_diffrn_reflns_limit_h_min -20
_diffrn_reflns_limit_k_max 7
_diffrn_reflns_limit_k_min -6
_diffrn_reflns_limit_l_max 13
_diffrn_reflns_limit_l_min -13
_diffrn_reflns_number 7323
_diffrn_reflns_theta_full 24.00
_diffrn_reflns_theta_max 24.00
_diffrn_reflns_theta_min 3.36
_diffrn_standards_decay_% 0
_diffrn_standards_interval_count 0
_diffrn_standards_interval_time .
_diffrn_standards_number 0
_exptl_absorpt_coefficient_mu 0.082
_exptl_absorpt_correction_T_max 0.997
_exptl_absorpt_correction_T_min 0.992
_exptl_absorpt_correction_type analytical
_exptl_absorpt_process_details
;
CrysAlis RED, Oxford Diffraction Ltd.,
Version 1.171.32.15 (release 10-01-2008 CrysAlis171 .NET)
(compiled Jan 10 2008,16:37:18)
Analytical numeric absorption correction using a multifaceted crystal
model based on expressions derived by R.C. Clark & J.S.
(Clark, R. C. & Reid, J. S. (1995). Acta Cryst. A51, 887-897)
;
_exptl_crystal_colour colourless
_exptl_crystal_density_diffrn 1.343
_exptl_crystal_density_meas ?
_exptl_crystal_density_method 'not measured'
_exptl_crystal_description block
_exptl_crystal_F_000 568
_exptl_crystal_size_max 0.13
_exptl_crystal_size_mid 0.09
_exptl_crystal_size_min 0.05
_refine_diff_density_max 0.143
_refine_diff_density_min -0.199
_refine_diff_density_rms 0.041
_refine_ls_extinction_coef none
_refine_ls_extinction_method none
_refine_ls_goodness_of_fit_ref 0.804
_refine_ls_hydrogen_treatment constr
_refine_ls_matrix_type full
_refine_ls_number_parameters 190
_refine_ls_number_reflns 2111
_refine_ls_number_restraints 0
_refine_ls_restrained_S_all 0.804
_refine_ls_R_factor_all 0.0824
_refine_ls_R_factor_gt 0.0389
_refine_ls_shift/su_max 0.001
_refine_ls_shift/su_mean 0.000
_refine_ls_structure_factor_coef Fsqd
_refine_ls_weighting_details 'calc w=1/[\s^2^(Fo^2^)+(0.0316P)^2^+0.0000P] where P=(Fo^2^+2Fc^2^)/3'
_refine_ls_weighting_scheme calc
_refine_ls_wR_factor_gt 0.0694
_refine_ls_wR_factor_ref 0.0762
_reflns_number_gt 1199
_reflns_number_total 2111
_reflns_threshold_expression >2\s(I)
_cod_data_source_file b905383b.txt
_cod_data_source_block pk51
_cod_depositor_comments
;
The following automatic conversions were performed:
'_symmetry_cell_setting' value 'Monoclinic' changed to 'monoclinic'
according to '/home/saulius/struct/CIF-dictionaries/cif_core.dic'
dictionary named 'cif_core.dic' version 2.4.1 from 2010-06-29.

Automatic conversion script
Id: cif_fix_enum 1527 2010-12-29 10:47:43Z saulius 

The following automatic conversions were performed:

'_exptl_crystal_density_meas' value 'none' was changed to '?' - the
value is perceived as not measured.

Automatic conversion script
Id: cif_fix_values 3008 2015-01-20 13:52:24Z robertas 
;
_cod_original_sg_symbol_H-M P2(1)/c
_cod_database_code 7104601

loop_
_symmetry_equiv_pos_as_xyz
'x, y, z'
'-x, y+1/2, -z+1/2'
'-x, -y, -z'
'x, -y-1/2, z-1/2'

loop_
_atom_site_label
_atom_site_type_symbol
_atom_site_fract_x
_atom_site_fract_y
_atom_site_fract_z
_atom_site_U_iso_or_equiv
_atom_site_adp_type
_atom_site_occupancy
_atom_site_symmetry_multiplicity
_atom_site_calc_flag
_atom_site_refinement_flags
_atom_site_disorder_assembly
_atom_site_disorder_group
N1 N 0.72508(9) 0.2292(3) 0.58656(14) 0.0212(5) Uani 1 1 d . . .
N2 N 0.52292(10) 0.1383(3) 0.79368(16) 0.0317(5) Uani 1 1 d . . .
N3 N 0.58255(10) -0.1596(3) 0.48675(16) 0.0298(5) Uani 1 1 d . . .
C1 C 0.80248(11) 0.2251(3) 0.58161(17) 0.0193(5) Uani 1 1 d . . .
C2 C 0.83471(12) 0.3648(3) 0.51422(18) 0.0241(6) Uani 1 1 d . . .
H2 H 0.8040 0.4692 0.4728 0.029 Uiso 1 1 calc R . .
C3 C 0.91106(12) 0.3524(3) 0.50728(18) 0.0287(6) Uani 1 1 d . . .
H3 H 0.9325 0.4470 0.4602 0.034 Uiso 1 1 calc R . .
C4 C 0.95664(12) 0.2031(4) 0.56836(19) 0.0320(6) Uani 1 1 d . . .
H4 H 1.0094 0.1968 0.5646 0.038 Uiso 1 1 calc R . .
C5 C 0.92471(12) 0.0631(4) 0.63496(19) 0.0311(6) Uani 1 1 d . . .
H5 H 0.9564 -0.0389 0.6768 0.037 Uiso 1 1 calc R . .
C6 C 0.84710(12) 0.0673(3) 0.64240(17) 0.0222(5) Uani 1 1 d . . .
C7 C 0.81012(12) -0.0866(3) 0.70749(17) 0.0205(5) Uani 1 1 d . . .
C8 C 0.84754(12) -0.2670(3) 0.75271(18) 0.0271(6) Uani 1 1 d . . .
H8 H 0.8972 -0.2962 0.7377 0.032 Uiso 1 1 calc R . .
C9 C 0.81351(13) -0.4032(3) 0.81876(18) 0.0288(6) Uani 1 1 d . . .
H9 H 0.8405 -0.5221 0.8507 0.035 Uiso 1 1 calc R . .
C10 C 0.74045(12) -0.3670(3) 0.83843(17) 0.0248(6) Uani 1 1 d . . .
H10 H 0.7175 -0.4592 0.8851 0.030 Uiso 1 1 calc R . .
C11 C 0.70086(12) -0.1959(3) 0.78989(16) 0.0213(5) Uani 1 1 d . . .
H11 H 0.6498 -0.1742 0.8006 0.026 Uiso 1 1 calc R . .
C12 C 0.73511(11) -0.0549(3) 0.72548(16) 0.0183(5) Uani 1 1 d . . .
C13 C 0.69615(11) 0.1453(3) 0.68430(17) 0.0192(5) Uani 1 1 d . . .
H13 H 0.7058 0.2485 0.7481 0.023 Uiso 1 1 calc R . .
C14 C 0.67601(11) 0.3971(3) 0.53420(18) 0.0248(6) Uani 1 1 d . . .
H14A H 0.6701 0.3917 0.4496 0.030 Uiso 1 1 calc R . .
H14B H 0.6972 0.5337 0.5609 0.030 Uiso 1 1 calc R . .
C15 C 0.59974(11) 0.3585(3) 0.57398(18) 0.0237(5) Uani 1 1 d . . .
H15A H 0.5576 0.3541 0.5078 0.028 Uiso 1 1 calc R . .
H15B H 0.5891 0.4685 0.6273 0.028 Uiso 1 1 calc R . .
C16 C 0.60952(11) 0.1446(3) 0.63566(17) 0.0194(5) Uani 1 1 d . . .
C17 C 0.59296(11) -0.0280(3) 0.55310(19) 0.0207(5) Uani 1 1 d . . .
C18 C 0.56021(12) 0.1338(3) 0.72398(19) 0.0213(5) Uani 1 1 d . . .

loop_
_atom_site_aniso_label
_atom_site_aniso_U_11
_atom_site_aniso_U_22
_atom_site_aniso_U_33
_atom_site_aniso_U_23
_atom_site_aniso_U_13
_atom_site_aniso_U_12
N1 0.0201(11) 0.0223(11) 0.0222(10) 0.0085(9) 0.0065(9) 0.0031(9)
N2 0.0309(12) 0.0378(13) 0.0285(11) 0.0025(10) 0.0107(10) 0.0004(10)
N3 0.0264(12) 0.0327(12) 0.0297(11) -0.0030(10) 0.0031(9) 0.0014(10)
C1 0.0197(13) 0.0199(13) 0.0191(12) -0.0030(11) 0.0059(11) -0.0035(11)
C2 0.0198(13) 0.0247(14) 0.0274(13) 0.0003(11) 0.0028(11) -0.0031(11)
C3 0.0278(14) 0.0294(14) 0.0307(13) 0.0009(12) 0.0097(12) -0.0089(12)
C4 0.0180(13) 0.0339(15) 0.0446(16) 0.0049(13) 0.0070(12) -0.0031(12)
C5 0.0213(14) 0.0318(14) 0.0384(15) 0.0054(12) 0.0001(12) 0.0028(12)
C6 0.0229(13) 0.0228(13) 0.0200(12) -0.0015(11) 0.0014(11) 0.0010(11)
C7 0.0220(13) 0.0199(13) 0.0184(12) -0.0007(10) -0.0003(10) 0.0000(11)
C8 0.0226(13) 0.0271(14) 0.0310(14) 0.0010(12) 0.0031(11) 0.0017(12)
C9 0.0315(14) 0.0201(14) 0.0329(14) 0.0034(11) -0.0001(12) 0.0039(12)
C10 0.0311(15) 0.0196(13) 0.0231(13) 0.0016(11) 0.0030(11) -0.0032(12)
C11 0.0231(13) 0.0221(13) 0.0185(12) -0.0020(11) 0.0029(10) -0.0011(11)
C12 0.0207(13) 0.0176(12) 0.0158(12) -0.0009(10) 0.0011(10) -0.0001(11)
C13 0.0193(13) 0.0199(13) 0.0186(12) -0.0019(11) 0.0037(10) -0.0021(11)
C14 0.0261(13) 0.0222(13) 0.0259(13) 0.0087(11) 0.0039(11) 0.0030(11)
C15 0.0241(13) 0.0225(13) 0.0250(12) 0.0035(11) 0.0057(11) 0.0019(11)
C16 0.0202(12) 0.0190(13) 0.0198(12) -0.0015(11) 0.0057(10) -0.0011(11)
C17 0.0137(13) 0.0259(14) 0.0227(13) 0.0056(12) 0.0031(11) 0.0031(11)
C18 0.0201(13) 0.0194(13) 0.0230(12) 0.0012(11) -0.0004(11) 0.0009(11)

loop_
_atom_type_symbol
_atom_type_description
_atom_type_scat_dispersion_real
_atom_type_scat_dispersion_imag
_atom_type_scat_source
N N 0.0061 0.0033 'International Tables Vol C Tables 4.2.6.8 and 6.1.1.4'
C C 0.0033 0.0016 'International Tables Vol C Tables 4.2.6.8 and 6.1.1.4'
H H 0.0000 0.0000 'International Tables Vol C Tables 4.2.6.8 and 6.1.1.4'

loop_
_geom_angle_atom_site_label_1
_geom_angle_atom_site_label_2
_geom_angle_atom_site_label_3
_geom_angle
_geom_angle_site_symmetry_1
_geom_angle_site_symmetry_3
_geom_angle_publ_flag
C1 N1 C13 121.05(16) . . ?
C1 N1 C14 121.47(17) . . ?
C13 N1 C14 110.34(16) . . ?
N1 C1 C2 121.35(19) . . ?
N1 C1 C6 117.97(19) . . ?
C2 C1 C6 120.59(19) . . ?
C3 C2 C1 120.2(2) . . ?
C2 C3 C4 120.5(2) . . ?
C3 C4 C5 119.5(2) . . ?
C4 C5 C6 121.9(2) . . ?
C5 C6 C1 117.3(2) . . ?
C5 C6 C7 123.45(19) . . ?
C1 C6 C7 119.24(19) . . ?
C8 C7 C12 117.83(19) . . ?
C8 C7 C6 122.15(19) . . ?
C12 C7 C6 120.02(19) . . ?
C9 C8 C7 121.2(2) . . ?
C10 C9 C8 120.3(2) . . ?
C9 C10 C11 119.6(2) . . ?
C10 C11 C12 120.7(2) . . ?
C11 C12 C7 120.27(19) . . ?
C11 C12 C13 121.11(19) . . ?
C7 C12 C13 118.30(18) . . ?
N1 C13 C12 111.83(16) . . ?
N1 C13 C16 99.79(15) . . ?
C12 C13 C16 119.41(17) . . ?
N1 C14 C15 104.27(16) . . ?
C14 C15 C16 104.70(16) . . ?
C18 C16 C17 110.91(17) . . ?
C18 C16 C13 114.21(16) . . ?
C17 C16 C13 108.81(16) . . ?
C18 C16 C15 109.93(17) . . ?
C17 C16 C15 111.33(16) . . ?
C13 C16 C15 101.32(15) . . ?
N3 C17 C16 177.2(2) . . ?
N2 C18 C16 175.7(2) . . ?

loop_
_geom_bond_atom_site_label_1
_geom_bond_atom_site_label_2
_geom_bond_distance
_geom_bond_site_symmetry_2
_geom_bond_publ_flag
N1 C1 1.390(2) . ?
N1 C13 1.449(2) . ?
N1 C14 1.463(2) . ?
N2 C18 1.144(2) . ?
N3 C17 1.151(3) . ?
C1 C2 1.391(3) . ?
C1 C6 1.412(3) . ?
C2 C3 1.379(3) . ?
C3 C4 1.383(3) . ?
C4 C5 1.384(3) . ?
C5 C6 1.400(3) . ?
C6 C7 1.479(3) . ?
C7 C8 1.402(3) . ?
C7 C12 1.403(3) . ?
C8 C9 1.383(3) . ?
C9 C10 1.380(3) . ?
C10 C11 1.383(3) . ?
C11 C12 1.393(3) . ?
C12 C13 1.508(3) . ?
C13 C16 1.553(3) . ?
C14 C15 1.532(3) . ?
C15 C16 1.558(3) . ?
C16 C18 1.477(3) . ?
C16 C17 1.478(3) . ?
